data_4301286
loop_
_publ_author_name
'Daniel L. Reger'
'Elizabeth A. Foley'
'Mark D. Smith'

_publ_contact_author_address
;
Department of Chemistry and Biochemistry
University of South Carolina
Columbia, South Carolina 29208
USA
;
_publ_contact_author_email reger@mail.chem.sc.edu
_publ_contact_author_fax '1 803 777 9521'
_publ_contact_author_name 'Professor Daniel L. Reger'
_publ_contact_author_phone '1 803 777 2587'
_publ_section_title
;
Mononuclear Metallacyclic Silver(I) Complexes of Third Generation
Bis(1-pyrazolyl)methane Ligands
;
_journal_name_full 'Inorganic Chemistry'
_journal_page_first 936
_journal_page_last 945
_journal_paper_doi 10.1021/ic801594q
_journal_volume 48
_journal_year 2009
_chemical_formula_moiety 'C24 H26 Ag B F4 N8 O2, B F4, 0.5(C3 H6 O)'
_chemical_formula_sum 'C25.5 H29 Ag B F4 N8 O2.5'
_chemical_formula_weight 682.25
_chemical_name_systematic
; 
 ? 
;
_space_group_IT_number 2
_symmetry_cell_setting triclinic
_symmetry_space_group_name_Hall '-P 1'
_symmetry_space_group_name_H-M 'P -1'
_atom_sites_solution_hydrogens geom
_atom_sites_solution_primary direct
_atom_sites_solution_secondary difmap
_audit_creation_method SHELXL-97
_cell_angle_alpha 101.4370(10)
_cell_angle_beta 94.0930(10)
_cell_angle_gamma 97.5230(10)
_cell_formula_units_Z 4
_cell_length_a 8.7903(3)
_cell_length_b 12.6297(4)
_cell_length_c 26.7071(9)
_cell_measurement_reflns_used 9899
_cell_measurement_temperature 150(1)
_cell_measurement_theta_max 25.110
_cell_measurement_theta_min 2.349
_cell_volume 2866.61(17)
_computing_cell_refinement 'SAINT+ NT V6.22 (Bruker, 2001)'
_computing_data_collection 'SMART NT V5.625 (Bruker, 1998)'
_computing_data_reduction 'SAINT+ NT V6.22'
_computing_molecular_graphics 'SHELXTL V6.1 (Sheldrick, 2000)'
_computing_publication_material 'SHELXTL V6.1'
_computing_structure_refinement 'SHELXL-97 (Sheldrick, 1997)'
_computing_structure_solution 'SHELXS-97 (Sheldrick, 1990)'
_diffrn_ambient_temperature 150(1)
_diffrn_measured_fraction_theta_full 0.999
_diffrn_measured_fraction_theta_max 0.999
_diffrn_measurement_device_type 'Bruker SMART APEX CCD diffractometer'
_diffrn_measurement_method 'omega scans'
_diffrn_radiation_monochromator graphite
_diffrn_radiation_source 'fine-focus sealed tube'
_diffrn_radiation_type MoK\a
_diffrn_radiation_wavelength 0.71073
_diffrn_reflns_av_R_equivalents 0.0510
_diffrn_reflns_av_sigmaI/netI 0.0522
_diffrn_reflns_limit_h_max 10
_diffrn_reflns_limit_h_min -10
_diffrn_reflns_limit_k_max 15
_diffrn_reflns_limit_k_min -15
_diffrn_reflns_limit_l_max 31
_diffrn_reflns_limit_l_min -31
_diffrn_reflns_number 31259
_diffrn_reflns_theta_full 25.13
_diffrn_reflns_theta_max 25.13
_diffrn_reflns_theta_min 1.56
_diffrn_standards_decay_% 0
_exptl_absorpt_coefficient_mu 0.771
_exptl_absorpt_correction_type none
_exptl_crystal_colour colorless
_exptl_crystal_density_diffrn 1.581
_exptl_crystal_density_meas 0
_exptl_crystal_density_method 'not measured'
_exptl_crystal_description plate
_exptl_crystal_F_000 1384
_exptl_crystal_size_max 0.36
_exptl_crystal_size_mid 0.20
_exptl_crystal_size_min 0.04
_refine_diff_density_max 1.054
_refine_diff_density_min -0.563
_refine_diff_density_rms 0.078
_refine_ls_extinction_method none
_refine_ls_goodness_of_fit_ref 0.964
_refine_ls_hydrogen_treatment constr
_refine_ls_matrix_type full
_refine_ls_number_parameters 779
_refine_ls_number_reflns 10246
_refine_ls_number_restraints 30
_refine_ls_restrained_S_all 0.965
_refine_ls_R_factor_all 0.0576
_refine_ls_R_factor_gt 0.0422
_refine_ls_shift/su_max 0.000
_refine_ls_shift/su_mean 0.000
_refine_ls_structure_factor_coef Fsqd
_refine_ls_weighting_details 'calc w=1/[\s^2^(Fo^2^)+(0.0567P)^2^+0.0000P] where P=(Fo^2^+2Fc^2^)/3'
_refine_ls_weighting_scheme calc
_refine_ls_wR_factor_gt 0.0984
_refine_ls_wR_factor_ref 0.1053
_reflns_number_gt 7821
_reflns_number_total 10246
_reflns_threshold_expression >2sigma(I)
_cod_data_source_file ic801594q_si_001_2.cif
_cod_data_source_block 1a
_cod_depositor_comments
;
The following automatic conversions were performed:
'_symmetry_cell_setting' value 'Triclinic' changed to 'triclinic'
according to '/home/saulius/struct/CIF-dictionaries/cif_core.dic'
dictionary named 'cif_core.dic' version 2.4.1 from 2010-06-29.

Automatic conversion script
Id: cif_fix_enum 1527 2010-12-29 10:47:43Z saulius 
;
_cod_original_cell_volume 2866.61(16)
_cod_original_formula_sum 'C25.50 H29 Ag B F4 N8 O2.50'
_cod_database_code 4301286

loop_
_symmetry_equiv_pos_as_xyz
'x, y, z'
'-x, -y, -z'

loop_
_atom_site_label
_atom_site_type_symbol
_atom_site_fract_x
_atom_site_fract_y
_atom_site_fract_z
_atom_site_U_iso_or_equiv
_atom_site_adp_type
_atom_site_occupancy
_atom_site_symmetry_multiplicity
_atom_site_calc_flag
_atom_site_refinement_flags
_atom_site_disorder_assembly
_atom_site_disorder_group
Ag1 Ag 0.53159(3) 0.10322(2) 0.380013(12) 0.04266(10) Uani 1 1 d . . .
Ag2 Ag 0.47529(3) 0.46532(2) 0.879472(11) 0.04616(11) Uani 1 1 d . . .
C1 C 0.7248(4) 0.3586(2) 0.37491(12) 0.0266(7) Uani 1 1 d . . .
H1 H 0.7950 0.4285 0.3765 0.032 Uiso 1 1 calc R . .
C2 C 0.2252(4) -0.0923(3) 0.38983(13) 0.0292(8) Uani 1 1 d . . .
H2 H 0.1416 -0.1555 0.3874 0.035 Uiso 1 1 calc R . .
C3 C 0.2213(4) 0.2260(3) 0.84349(12) 0.0269(7) Uani 1 1 d . . .
H3 H 0.1490 0.1557 0.8377 0.032 Uiso 1 1 calc R . .
C4 C 0.7653(4) 0.6726(3) 0.88102(12) 0.0298(8) Uani 1 1 d . . .
H4 H 0.8452 0.7372 0.8817 0.036 Uiso 1 1 calc R . .
C11 C 0.8655(4) 0.2959(3) 0.29856(13) 0.0315(8) Uani 1 1 d . . .
H11 H 0.9233 0.3642 0.2972 0.038 Uiso 1 1 calc R . .
C12 C 0.8673(4) 0.1989(3) 0.26567(13) 0.0363(8) Uani 1 1 d . . .
H12 H 0.9258 0.1854 0.2371 0.044 Uiso 1 1 calc R . .
C13 C 0.7648(4) 0.1238(3) 0.28307(13) 0.0336(8) Uani 1 1 d . . .
H13 H 0.7425 0.0483 0.2675 0.040 Uiso 1 1 calc R . .
C21 C 0.8492(4) 0.3811(3) 0.46428(14) 0.0376(9) Uani 1 1 d . . .
H21 H 0.9292 0.4392 0.4638 0.045 Uiso 1 1 calc R . .
C22 C 0.8189(5) 0.3362(3) 0.50508(14) 0.0435(10) Uani 1 1 d . . .
H22 H 0.8725 0.3551 0.5385 0.052 Uiso 1 1 calc R . .
C23 C 0.6920(4) 0.2563(3) 0.48723(13) 0.0386(9) Uani 1 1 d . . .
H23 H 0.6439 0.2107 0.5077 0.046 Uiso 1 1 calc R . .
C31 C 0.3935(4) -0.2380(3) 0.38797(12) 0.0295(8) Uani 1 1 d . . .
H31 H 0.3164 -0.3000 0.3766 0.035 Uiso 1 1 calc R . .
C32 C 0.5460(4) -0.2394(3) 0.39992(13) 0.0337(8) Uani 1 1 d . . .
H32 H 0.5971 -0.3015 0.3988 0.040 Uiso 1 1 calc R . .
C33 C 0.6114(4) -0.1289(3) 0.41419(13) 0.0354(8) Uani 1 1 d . . .
H33 H 0.7180 -0.1042 0.4244 0.042 Uiso 1 1 calc R . .
C41 C 0.0862(4) -0.0797(3) 0.30624(14) 0.0383(9) Uani 1 1 d . . .
H41 H 0.0004 -0.1346 0.3052 0.046 Uiso 1 1 calc R . .
C42 C 0.1086(5) -0.0166(3) 0.27116(15) 0.0468(10) Uani 1 1 d . . .
H42 H 0.0435 -0.0177 0.2410 0.056 Uiso 1 1 calc R . .
C43 C 0.2474(5) 0.0495(3) 0.28912(14) 0.0416(9) Uani 1 1 d . . .
H43 H 0.2946 0.1027 0.2721 0.050 Uiso 1 1 calc R . .
C51 C 0.0552(4) 0.2841(3) 0.91394(14) 0.0384(9) Uani 1 1 d . . .
H51 H 0.0008 0.2147 0.9151 0.046 Uiso 1 1 calc R . .
C52 C 0.0403(4) 0.3809(3) 0.94459(14) 0.0403(9) Uani 1 1 d . . .
H52 H -0.0269 0.3931 0.9708 0.048 Uiso 1 1 calc R . .
C53 C 0.1443(4) 0.4579(3) 0.92951(13) 0.0357(8) Uani 1 1 d . . .
H53 H 0.1610 0.5336 0.9449 0.043 Uiso 1 1 calc R . .
C61 C 0.4149(5) 0.1058(3) 0.86246(14) 0.0417(9) Uani 1 1 d . . .
H61 H 0.3504 0.0370 0.8530 0.050 Uiso 1 1 calc R . .
C62 C 0.5678(5) 0.1234(4) 0.87907(15) 0.0541(12) Uani 1 1 d . . .
H62 H 0.6314 0.0701 0.8837 0.065 Uiso 1 1 calc R . .
C63 C 0.6113(4) 0.2354(4) 0.88775(15) 0.0490(11) Uani 1 1 d . . .
H63 H 0.7127 0.2717 0.8999 0.059 Uiso 1 1 calc R . .
C71 C 0.7293(4) 0.7768(3) 0.96851(13) 0.0375(9) Uani 1 1 d . . .
H71 H 0.7911 0.8440 0.9678 0.045 Uiso 1 1 calc R . .
C72 C 0.6445(4) 0.7558(3) 1.00691(13) 0.0397(9) Uani 1 1 d . . .
H72 H 0.6349 0.8043 1.0382 0.048 Uiso 1 1 calc R . .
C73 C 0.5748(4) 0.6479(3) 0.99040(13) 0.0356(8) Uani 1 1 d . . .
H73 H 0.5073 0.6105 1.0095 0.043 Uiso 1 1 calc R . .
C81 C 0.6303(4) 0.7520(3) 0.81421(14) 0.0413(9) Uani 1 1 d . . .
H81 H 0.7036 0.8151 0.8156 0.050 Uiso 1 1 calc R . .
C82 C 0.4947(5) 0.7217(4) 0.78352(15) 0.0500(11) Uani 1 1 d . . .
H82 H 0.4543 0.7592 0.7593 0.060 Uiso 1 1 calc R . .
C83 C 0.4279(4) 0.6249(3) 0.79493(14) 0.0438(10) Uani 1 1 d . . .
H83 H 0.3317 0.5848 0.7791 0.053 Uiso 1 1 calc R . .
C91 C 0.5614(4) 0.3799(3) 0.36374(12) 0.0273(7) Uani 1 1 d . . .
H91A H 0.5483 0.4002 0.3299 0.033 Uiso 1 1 calc R . .
H91B H 0.4867 0.3139 0.3635 0.033 Uiso 1 1 calc R . .
C92 C 0.3784(4) 0.4826(3) 0.40390(14) 0.0321(8) Uani 1 1 d . . .
H92A H 0.3380 0.4894 0.3693 0.039 Uiso 1 1 calc R . .
H92B H 0.3708 0.5514 0.4283 0.039 Uiso 1 1 calc R . .
C93 C 0.2813(4) 0.3888(2) 0.41932(12) 0.0262(7) Uani 1 1 d . . .
C94 C 0.2900(4) 0.3785(3) 0.47001(13) 0.0304(8) Uani 1 1 d . . .
H94 H 0.3531 0.4328 0.4955 0.037 Uiso 1 1 calc R . .
C95 C 0.2071(4) 0.2894(3) 0.48399(13) 0.0301(8) Uani 1 1 d . . .
H95 H 0.2144 0.2829 0.5189 0.036 Uiso 1 1 calc R . .
C96 C 0.1137(4) 0.2099(2) 0.44732(13) 0.0269(7) Uani 1 1 d . . .
C97 C 0.1035(4) 0.2204(3) 0.39663(13) 0.0291(7) Uani 1 1 d . . .
H97 H 0.0396 0.1665 0.3712 0.035 Uiso 1 1 calc R . .
C98 C 0.1868(4) 0.3098(3) 0.38282(13) 0.0287(7) Uani 1 1 d . . .
H98 H 0.1788 0.3167 0.3480 0.034 Uiso 1 1 calc R . .
C99 C 0.0245(4) 0.1124(3) 0.46222(14) 0.0338(8) Uani 1 1 d . . .
H99A H 0.0552 0.1134 0.4987 0.041 Uiso 1 1 calc R . .
H99B H -0.0870 0.1178 0.4586 0.041 Uiso 1 1 calc R . .
C100 C 0.2057(4) -0.0074(3) 0.43690(13) 0.0315(8) Uani 1 1 d . . .
H10A H 0.2269 -0.0346 0.4686 0.038 Uiso 1 1 calc R . .
H10B H 0.2769 0.0611 0.4386 0.038 Uiso 1 1 calc R . .
C101 C 0.2266(4) 0.2598(3) 0.79257(12) 0.0282(7) Uani 1 1 d . . .
H10C H 0.1246 0.2759 0.7806 0.034 Uiso 1 1 calc R . .
H10D H 0.3038 0.3259 0.7955 0.034 Uiso 1 1 calc R . .
C102 C 0.3444(4) 0.2005(3) 0.71574(12) 0.0331(8) Uani 1 1 d . . .
H10E H 0.2784 0.2418 0.6977 0.040 Uiso 1 1 calc R . .
H10F H 0.3582 0.1336 0.6911 0.040 Uiso 1 1 calc R . .
C103 C 0.5004(4) 0.2698(3) 0.73355(12) 0.0291(8) Uani 1 1 d . . .
C104 C 0.6162(4) 0.2281(3) 0.75833(14) 0.0361(8) Uani 1 1 d . . .
H104 H 0.5998 0.1544 0.7623 0.043 Uiso 1 1 calc R . .
C105 C 0.7550(4) 0.2932(3) 0.77723(14) 0.0373(9) Uani 1 1 d . . .
H105 H 0.8325 0.2639 0.7945 0.045 Uiso 1 1 calc R . .
C106 C 0.7837(4) 0.4006(3) 0.77144(13) 0.0325(8) Uani 1 1 d . . .
C107 C 0.6695(4) 0.4410(3) 0.74538(13) 0.0352(8) Uani 1 1 d . . .
H107 H 0.6879 0.5134 0.7399 0.042 Uiso 1 1 calc R . .
C108 C 0.5292(4) 0.3768(3) 0.72725(13) 0.0347(8) Uani 1 1 d . . .
H108 H 0.4515 0.4063 0.7102 0.042 Uiso 1 1 calc R . .
C109 C 0.9339(4) 0.4735(3) 0.79331(15) 0.0400(9) Uani 1 1 d . . .
H10G H 0.9922 0.4374 0.8164 0.048 Uiso 1 1 calc R . .
H10H H 0.9970 0.4841 0.7650 0.048 Uiso 1 1 calc R . .
C110 C 0.8409(4) 0.5717(3) 0.86754(13) 0.0332(8) Uani 1 1 d . . .
H11A H 0.9209 0.5696 0.8952 0.040 Uiso 1 1 calc R . .
H11B H 0.7636 0.5051 0.8626 0.040 Uiso 1 1 calc R . .
N11 N 0.7019(3) 0.1703(2) 0.32410(10) 0.0294(6) Uani 1 1 d . . .
N12 N 0.7670(3) 0.2775(2) 0.33335(10) 0.0246(6) Uani 1 1 d . . .
N21 N 0.6459(3) 0.2510(2) 0.43825(11) 0.0311(6) Uani 1 1 d . . .
N22 N 0.7467(3) 0.3295(2) 0.42447(10) 0.0255(6) Uani 1 1 d . . .
N31 N 0.5060(3) -0.0629(2) 0.41172(11) 0.0340(7) Uani 1 1 d . . .
N32 N 0.3716(3) -0.1327(2) 0.39524(10) 0.0278(6) Uani 1 1 d . . .
N41 N 0.3075(3) 0.0300(2) 0.33301(11) 0.0332(7) Uani 1 1 d . . .
N42 N 0.2059(3) -0.0514(2) 0.34281(10) 0.0280(6) Uani 1 1 d . . .
N51 N 0.2182(3) 0.4128(2) 0.89075(10) 0.0291(6) Uani 1 1 d . . .
N52 N 0.1612(3) 0.3043(2) 0.88151(10) 0.0266(6) Uani 1 1 d . . .
N61 N 0.4931(3) 0.2861(2) 0.87687(11) 0.0349(7) Uani 1 1 d . . .
N62 N 0.3720(3) 0.2046(2) 0.86199(10) 0.0293(6) Uani 1 1 d . . .
N71 N 0.6139(3) 0.6032(2) 0.94468(11) 0.0330(7) Uani 1 1 d . . .
N72 N 0.7100(3) 0.6850(2) 0.93170(10) 0.0285(6) Uani 1 1 d . . .
N81 N 0.5160(3) 0.5954(2) 0.83100(11) 0.0337(7) Uani 1 1 d . . .
N82 N 0.6399(3) 0.6746(2) 0.84234(10) 0.0298(6) Uani 1 1 d . . .
O1 O 0.5379(2) 0.46706(17) 0.40345(9) 0.0301(5) Uani 1 1 d . . .
O2 O 0.0503(3) 0.01055(17) 0.43113(9) 0.0338(6) Uani 1 1 d . . .
O3 O 0.2687(3) 0.17010(17) 0.75792(8) 0.0294(5) Uani 1 1 d . . .
O4 O 0.9082(3) 0.57817(19) 0.82133(9) 0.0372(6) Uani 1 1 d . . .
B1 B 0.0585(5) 0.3784(3) 0.64835(16) 0.0342(9) Uani 1 1 d D . .
F1 F -0.0319(3) 0.4461(2) 0.63194(14) 0.0981(12) Uani 1 1 d D . .
F2 F 0.0973(4) 0.3053(3) 0.60920(12) 0.1108(12) Uani 1 1 d D . .
F3 F -0.0221(4) 0.3193(2) 0.67766(12) 0.0945(10) Uani 1 1 d D . .
F4 F 0.1835(3) 0.44012(19) 0.67928(11) 0.0725(8) Uani 1 1 d D . .
B2A B 0.9714(8) 0.9724(6) 0.8761(3) 0.0392(17) Uani 0.708(6) 1 d PD A 1
F5A F 0.9935(7) 0.8806(4) 0.8452(2) 0.138(3) Uani 0.708(6) 1 d PD A 1
F6A F 0.8597(6) 0.9457(3) 0.90496(17) 0.096(2) Uani 0.708(6) 1 d PD A 1
F7A F 1.0993(9) 1.0288(6) 0.9042(3) 0.139(4) Uani 0.708(6) 1 d PD A 1
F8A F 0.9132(5) 1.0449(3) 0.84912(17) 0.0790(15) Uani 0.708(6) 1 d PD A 1
B2B B 1.011(2) 0.9718(14) 0.8833(6) 0.0392(17) Uani 0.292(6) 1 d PD A 2
F5B F 1.0676(12) 0.9492(9) 0.8384(4) 0.075(3) Uiso 0.292(6) 1 d PD A 2
F6B F 0.9864(14) 0.8859(9) 0.9047(4) 0.096(4) Uiso 0.292(6) 1 d PD A 2
F7B F 1.1078(14) 1.0515(11) 0.9153(5) 0.043(3) Uiso 0.292(6) 1 d PD A 2
F8B F 0.8744(16) 1.0110(13) 0.8742(6) 0.110(5) Uiso 0.292(6) 1 d PD A 2
C111 C 0.2324(5) 0.7957(3) 0.95710(18) 0.0565(11) Uani 1 1 d . . .
C112 C 0.2731(6) 0.9076(3) 0.98894(19) 0.0752(15) Uani 1 1 d . . .
H11C H 0.2093 0.9160 1.0177 0.113 Uiso 1 1 calc R . .
H11D H 0.2546 0.9610 0.9680 0.113 Uiso 1 1 calc R . .
H11E H 0.3822 0.9197 1.0022 0.113 Uiso 1 1 calc R . .
C113 C 0.2932(7) 0.7723(5) 0.9066(2) 0.0873(18) Uani 1 1 d . . .
H11F H 0.2903 0.6933 0.8953 0.131 Uiso 1 1 calc R . .
H11G H 0.3999 0.8088 0.9094 0.131 Uiso 1 1 calc R . .
H11H H 0.2298 0.7992 0.8815 0.131 Uiso 1 1 calc R . .
O5 O 0.1535(5) 0.7265(3) 0.97186(16) 0.1101(16) Uani 1 1 d . . .

loop_
_atom_site_aniso_label
_atom_site_aniso_U_11
_atom_site_aniso_U_22
_atom_site_aniso_U_33
_atom_site_aniso_U_23
_atom_site_aniso_U_13
_atom_site_aniso_U_12
Ag1 0.03994(18) 0.02759(16) 0.0577(2) 0.01028(13) 0.00464(14) -0.00698(12)
Ag2 0.04398(19) 0.03820(18) 0.0467(2) -0.00258(13) 0.01168(14) -0.01498(13)
C1 0.0306(18) 0.0186(16) 0.0305(19) 0.0036(13) 0.0069(15) 0.0031(14)
C2 0.0276(18) 0.0209(17) 0.040(2) 0.0078(15) 0.0068(15) 0.0038(14)
C3 0.0251(17) 0.0238(17) 0.0297(19) 0.0013(14) 0.0057(14) 0.0016(14)
C4 0.0289(18) 0.0303(19) 0.0289(19) 0.0056(14) 0.0026(15) 0.0009(15)
C11 0.0270(18) 0.034(2) 0.037(2) 0.0148(16) 0.0068(15) 0.0049(15)
C12 0.036(2) 0.044(2) 0.032(2) 0.0043(16) 0.0094(16) 0.0175(17)
C13 0.038(2) 0.0293(19) 0.032(2) 0.0001(15) 0.0028(16) 0.0096(16)
C21 0.029(2) 0.038(2) 0.039(2) -0.0087(17) -0.0010(16) 0.0090(16)
C22 0.048(2) 0.055(3) 0.026(2) -0.0038(18) -0.0009(17) 0.025(2)
C23 0.056(2) 0.039(2) 0.028(2) 0.0081(16) 0.0106(18) 0.0260(19)
C31 0.042(2) 0.0201(17) 0.0281(19) 0.0043(14) 0.0088(15) 0.0096(15)
C32 0.048(2) 0.0304(19) 0.0279(19) 0.0075(15) 0.0076(16) 0.0183(17)
C33 0.035(2) 0.041(2) 0.033(2) 0.0123(16) 0.0012(16) 0.0111(17)
C41 0.033(2) 0.0288(19) 0.048(2) -0.0031(17) -0.0063(18) 0.0084(16)
C42 0.056(3) 0.048(2) 0.035(2) 0.0001(19) -0.0108(19) 0.023(2)
C43 0.053(2) 0.043(2) 0.035(2) 0.0170(18) 0.0058(18) 0.0145(19)
C51 0.033(2) 0.035(2) 0.049(2) 0.0127(17) 0.0186(17) 0.0006(16)
C52 0.039(2) 0.044(2) 0.039(2) 0.0030(17) 0.0169(17) 0.0120(18)
C53 0.036(2) 0.0308(19) 0.038(2) -0.0004(16) 0.0019(17) 0.0103(16)
C61 0.063(3) 0.035(2) 0.034(2) 0.0090(16) 0.0122(19) 0.0240(19)
C62 0.062(3) 0.070(3) 0.042(2) 0.015(2) 0.008(2) 0.045(2)
C63 0.032(2) 0.079(3) 0.037(2) 0.009(2) 0.0020(17) 0.020(2)
C71 0.048(2) 0.0244(18) 0.035(2) 0.0001(15) 0.0016(17) -0.0015(16)
C72 0.058(2) 0.035(2) 0.0258(19) 0.0026(15) 0.0073(18) 0.0083(18)
C73 0.044(2) 0.036(2) 0.027(2) 0.0075(15) 0.0081(16) 0.0030(17)
C81 0.051(2) 0.043(2) 0.035(2) 0.0170(18) 0.0055(18) 0.0087(18)
C82 0.054(3) 0.062(3) 0.039(2) 0.018(2) -0.003(2) 0.023(2)
C83 0.032(2) 0.062(3) 0.033(2) 0.0005(19) -0.0036(17) 0.0107(19)
C91 0.0366(19) 0.0233(17) 0.0240(18) 0.0040(13) 0.0061(14) 0.0119(15)
C92 0.0300(19) 0.0231(17) 0.047(2) 0.0086(15) 0.0107(16) 0.0113(15)
C93 0.0256(17) 0.0223(17) 0.033(2) 0.0053(14) 0.0071(14) 0.0113(14)
C94 0.0285(18) 0.0279(18) 0.034(2) 0.0015(15) 0.0041(15) 0.0079(15)
C95 0.0330(19) 0.0333(19) 0.0281(19) 0.0083(15) 0.0063(15) 0.0150(16)
C96 0.0261(17) 0.0232(17) 0.035(2) 0.0070(14) 0.0104(15) 0.0108(14)
C97 0.0259(18) 0.0264(18) 0.034(2) 0.0031(14) 0.0035(15) 0.0041(14)
C98 0.0302(18) 0.0312(19) 0.0291(19) 0.0108(15) 0.0048(15) 0.0126(15)
C99 0.035(2) 0.0278(18) 0.043(2) 0.0110(16) 0.0191(16) 0.0098(15)
C100 0.038(2) 0.0232(17) 0.037(2) 0.0098(15) 0.0094(16) 0.0076(15)
C101 0.0274(18) 0.0259(18) 0.0295(19) 0.0014(14) 0.0006(14) 0.0050(14)
C102 0.038(2) 0.036(2) 0.0244(18) 0.0019(15) 0.0038(15) 0.0071(16)
C103 0.0319(19) 0.0328(19) 0.0218(17) 0.0004(14) 0.0074(14) 0.0070(15)
C104 0.034(2) 0.035(2) 0.042(2) 0.0085(16) 0.0147(17) 0.0094(16)
C105 0.031(2) 0.045(2) 0.039(2) 0.0086(17) 0.0080(16) 0.0156(17)
C106 0.0306(19) 0.038(2) 0.0289(19) 0.0020(15) 0.0118(15) 0.0086(16)
C107 0.042(2) 0.0289(19) 0.033(2) 0.0020(15) 0.0050(16) 0.0045(16)
C108 0.039(2) 0.036(2) 0.0279(19) 0.0020(15) -0.0001(16) 0.0106(16)
C109 0.030(2) 0.042(2) 0.044(2) -0.0033(17) 0.0095(17) 0.0093(17)
C110 0.0298(19) 0.038(2) 0.030(2) 0.0032(15) 0.0031(15) 0.0068(16)
N11 0.0332(16) 0.0225(15) 0.0319(16) 0.0029(12) 0.0043(13) 0.0053(12)
N12 0.0263(14) 0.0204(14) 0.0272(15) 0.0039(11) 0.0045(12) 0.0045(11)
N21 0.0372(17) 0.0263(15) 0.0312(17) 0.0066(12) 0.0071(13) 0.0074(13)
N22 0.0266(15) 0.0235(14) 0.0254(15) 0.0020(11) 0.0034(12) 0.0039(12)
N31 0.0340(17) 0.0264(15) 0.0414(18) 0.0078(13) -0.0019(14) 0.0060(13)
N32 0.0312(15) 0.0215(14) 0.0327(16) 0.0088(12) 0.0040(12) 0.0056(12)
N41 0.0340(16) 0.0320(16) 0.0348(17) 0.0108(13) 0.0043(13) 0.0026(13)
N42 0.0268(15) 0.0214(14) 0.0347(16) 0.0032(12) 0.0016(13) 0.0038(12)
N51 0.0292(15) 0.0222(15) 0.0344(16) 0.0026(12) 0.0044(13) 0.0031(12)
N52 0.0272(15) 0.0230(14) 0.0282(15) 0.0009(11) 0.0056(12) 0.0041(12)
N61 0.0260(16) 0.0447(18) 0.0320(17) 0.0028(13) 0.0023(13) 0.0063(14)
N62 0.0333(16) 0.0291(15) 0.0263(15) 0.0042(12) 0.0038(12) 0.0094(13)
N71 0.0362(17) 0.0312(16) 0.0304(17) 0.0081(13) 0.0032(13) -0.0022(13)
N72 0.0306(15) 0.0266(15) 0.0269(15) 0.0039(12) 0.0022(12) 0.0016(12)
N81 0.0277(16) 0.0424(18) 0.0282(16) 0.0016(13) 0.0021(13) 0.0036(13)
N82 0.0278(15) 0.0340(16) 0.0274(16) 0.0058(13) 0.0029(12) 0.0052(13)
O1 0.0276(12) 0.0223(12) 0.0398(14) 0.0016(10) 0.0074(10) 0.0066(10)
O2 0.0335(13) 0.0225(12) 0.0480(15) 0.0077(11) 0.0149(11) 0.0071(10)
O3 0.0356(13) 0.0240(12) 0.0259(12) -0.0018(9) 0.0054(10) 0.0037(10)
O4 0.0328(13) 0.0380(14) 0.0380(14) -0.0008(11) 0.0106(11) 0.0049(11)
B1 0.031(2) 0.030(2) 0.044(3) 0.0119(19) 0.0088(19) 0.0041(18)
F1 0.077(2) 0.0509(16) 0.154(3) 0.0188(18) -0.062(2) 0.0087(14)
F2 0.094(2) 0.170(4) 0.066(2) -0.010(2) 0.0276(18) 0.055(2)
F3 0.119(3) 0.0657(19) 0.091(2) 0.0129(16) 0.0442(19) -0.0294(17)
F4 0.0544(15) 0.0524(15) 0.107(2) 0.0386(15) -0.0372(15) -0.0133(12)
B2A 0.029(5) 0.043(3) 0.047(4) 0.013(3) 0.009(3) 0.004(3)
F5A 0.154(5) 0.067(3) 0.178(6) -0.034(3) 0.116(4) 0.004(3)
F6A 0.138(4) 0.063(3) 0.090(3) 0.015(2) 0.075(3) -0.009(3)
F7A 0.122(5) 0.075(5) 0.204(8) 0.068(5) -0.096(5) -0.038(4)
F8A 0.074(3) 0.085(3) 0.074(3) 0.038(2) -0.023(2) -0.016(2)
B2B 0.029(5) 0.043(3) 0.047(4) 0.013(3) 0.009(3) 0.004(3)
C111 0.068(3) 0.040(2) 0.065(3) 0.013(2) 0.022(2) 0.014(2)
C112 0.100(4) 0.043(3) 0.076(4) 0.011(2) -0.019(3) 0.007(3)
C113 0.107(5) 0.095(4) 0.078(4) 0.027(3) 0.047(3) 0.049(4)
O5 0.163(4) 0.045(2) 0.122(3) 0.006(2) 0.087(3) -0.006(2)

loop_
_atom_type_symbol
_atom_type_description
_atom_type_scat_dispersion_real
_atom_type_scat_dispersion_imag
_atom_type_scat_source
C C 0.0033 0.0016 'International Tables Vol C Tables 4.2.6.8 and 6.1.1.4'
H H 0.0000 0.0000 'International Tables Vol C Tables 4.2.6.8 and 6.1.1.4'
B B 0.0013 0.0007 'International Tables Vol C Tables 4.2.6.8 and 6.1.1.4'
N N 0.0061 0.0033 'International Tables Vol C Tables 4.2.6.8 and 6.1.1.4'
O O 0.0106 0.0060 'International Tables Vol C Tables 4.2.6.8 and 6.1.1.4'
F F 0.0171 0.0103 'International Tables Vol C Tables 4.2.6.8 and 6.1.1.4'
Ag Ag -0.8971 1.1015 'International Tables Vol C Tables 4.2.6.8 and 6.1.1.4'

loop_
_geom_angle_atom_site_label_1
_geom_angle_atom_site_label_2
_geom_angle_atom_site_label_3
_geom_angle
_geom_angle_site_symmetry_1
_geom_angle_site_symmetry_3
_geom_angle_publ_flag
N41 Ag1 N21 142.54(10) . . ?
N41 Ag1 N11 107.40(10) . . ?
N21 Ag1 N11 84.45(9) . . ?
N41 Ag1 N31 84.85(10) . . ?
N21 Ag1 N31 114.00(10) . . ?
N11 Ag1 N31 131.85(9) . . ?
N61 Ag2 N81 140.75(10) . . ?
N61 Ag2 N51 83.68(9) . . ?
N81 Ag2 N51 114.99(10) . . ?
N61 Ag2 N71 121.08(10) . . ?
N81 Ag2 N71 83.08(10) . . ?
N51 Ag2 N71 115.91(10) . . ?
N22 C1 N12 112.5(2) . . ?
N22 C1 C91 111.3(3) . . ?
N12 C1 C91 111.0(3) . . ?
N22 C1 H1 107.3 . . ?
N12 C1 H1 107.3 . . ?
C91 C1 H1 107.3 . . ?
N32 C2 N42 111.8(3) . . ?
N32 C2 C100 111.1(3) . . ?
N42 C2 C100 111.9(3) . . ?
N32 C2 H2 107.3 . . ?
N42 C2 H2 107.3 . . ?
C100 C2 H2 107.3 . . ?
N52 C3 N62 111.5(3) . . ?
N52 C3 C101 112.4(3) . . ?
N62 C3 C101 111.0(3) . . ?
N52 C3 H3 107.2 . . ?
N62 C3 H3 107.2 . . ?
C101 C3 H3 107.2 . . ?
N72 C4 N82 110.3(3) . . ?
N72 C4 C110 112.2(3) . . ?
N82 C4 C110 111.8(3) . . ?
N72 C4 H4 107.5 . . ?
N82 C4 H4 107.5 . . ?
C110 C4 H4 107.5 . . ?
N12 C11 C12 107.6(3) . . ?
N12 C11 H11 126.2 . . ?
C12 C11 H11 126.2 . . ?
C11 C12 C13 104.9(3) . . ?
C11 C12 H12 127.5 . . ?
C13 C12 H12 127.5 . . ?
N11 C13 C12 111.9(3) . . ?
N11 C13 H13 124.0 . . ?
C12 C13 H13 124.0 . . ?
N22 C21 C22 108.2(3) . . ?
N22 C21 H21 125.9 . . ?
C22 C21 H21 125.9 . . ?
C21 C22 C23 104.6(3) . . ?
C21 C22 H22 127.7 . . ?
C23 C22 H22 127.7 . . ?
N21 C23 C22 112.1(3) . . ?
N21 C23 H23 123.9 . . ?
C22 C23 H23 123.9 . . ?
N32 C31 C32 107.5(3) . . ?
N32 C31 H31 126.3 . . ?
C32 C31 H31 126.3 . . ?
C31 C32 C33 104.8(3) . . ?
C31 C32 H32 127.6 . . ?
C33 C32 H32 127.6 . . ?
N31 C33 C32 111.8(3) . . ?
N31 C33 H33 124.1 . . ?
C32 C33 H33 124.1 . . ?
N42 C41 C42 108.4(3) . . ?
N42 C41 H41 125.8 . . ?
C42 C41 H41 125.8 . . ?
C41 C42 C43 104.3(3) . . ?
C41 C42 H42 127.8 . . ?
C43 C42 H42 127.8 . . ?
N41 C43 C42 112.0(3) . . ?
N41 C43 H43 124.0 . . ?
C42 C43 H43 124.0 . . ?
N52 C51 C52 107.8(3) . . ?
N52 C51 H51 126.1 . . ?
C52 C51 H51 126.1 . . ?
C51 C52 C53 105.2(3) . . ?
C51 C52 H52 127.4 . . ?
C53 C52 H52 127.4 . . ?
N51 C53 C52 111.6(3) . . ?
N51 C53 H53 124.2 . . ?
C52 C53 H53 124.2 . . ?
N62 C61 C62 107.1(4) . . ?
N62 C61 H61 126.5 . . ?
C62 C61 H61 126.5 . . ?
C61 C62 C63 105.5(3) . . ?
C61 C62 H62 127.3 . . ?
C63 C62 H62 127.3 . . ?
N61 C63 C62 111.6(4) . . ?
N61 C63 H63 124.2 . . ?
C62 C63 H63 124.2 . . ?
N72 C71 C72 107.5(3) . . ?
N72 C71 H71 126.2 . . ?
C72 C71 H71 126.2 . . ?
C71 C72 C73 104.9(3) . . ?
C71 C72 H72 127.5 . . ?
C73 C72 H72 127.5 . . ?
N71 C73 C72 112.0(3) . . ?
N71 C73 H73 124.0 . . ?
C72 C73 H73 124.0 . . ?
N82 C81 C82 106.5(3) . . ?
N82 C81 H81 126.7 . . ?
C82 C81 H81 126.7 . . ?
C81 C82 C83 105.8(3) . . ?
C81 C82 H82 127.1 . . ?
C83 C82 H82 127.1 . . ?
N81 C83 C82 111.2(3) . . ?
N81 C83 H83 124.4 . . ?
C82 C83 H83 124.4 . . ?
O1 C91 C1 106.3(2) . . ?
O1 C91 H91A 110.5 . . ?
C1 C91 H91A 110.5 . . ?
O1 C91 H91B 110.5 . . ?
C1 C91 H91B 110.5 . . ?
H91A C91 H91B 108.7 . . ?
O1 C92 C93 111.6(2) . . ?
O1 C92 H92A 109.3 . . ?
C93 C92 H92A 109.3 . . ?
O1 C92 H92B 109.3 . . ?
C93 C92 H92B 109.3 . . ?
H92A C92 H92B 108.0 . . ?
C94 C93 C98 119.0(3) . . ?
C94 C93 C92 120.3(3) . . ?
C98 C93 C92 120.7(3) . . ?
C93 C94 C95 120.5(3) . . ?
C93 C94 H94 119.7 . . ?
C95 C94 H94 119.7 . . ?
C96 C95 C94 120.4(3) . . ?
C96 C95 H95 119.8 . . ?
C94 C95 H95 119.8 . . ?
C97 C96 C95 119.3(3) . . ?
C97 C96 C99 120.1(3) . . ?
C95 C96 C99 120.6(3) . . ?
C96 C97 C98 120.1(3) . . ?
C96 C97 H97 119.9 . . ?
C98 C97 H97 119.9 . . ?
C93 C98 C97 120.7(3) . . ?
C93 C98 H98 119.7 . . ?
C97 C98 H98 119.7 . . ?
O2 C99 C96 112.3(3) . . ?
O2 C99 H99A 109.1 . . ?
C96 C99 H99A 109.1 . . ?
O2 C99 H99B 109.1 . . ?
C96 C99 H99B 109.1 . . ?
H99A C99 H99B 107.9 . . ?
O2 C100 C2 105.5(3) . . ?
O2 C100 H10A 110.6 . . ?
C2 C100 H10A 110.6 . . ?
O2 C100 H10B 110.6 . . ?
C2 C100 H10B 110.6 . . ?
H10A C100 H10B 108.8 . . ?
O3 C101 C3 106.0(2) . . ?
O3 C101 H10C 110.5 . . ?
C3 C101 H10C 110.5 . . ?
O3 C101 H10D 110.5 . . ?
C3 C101 H10D 110.5 . . ?
H10C C101 H10D 108.7 . . ?
O3 C102 C103 111.9(3) . . ?
O3 C102 H10E 109.2 . . ?
C103 C102 H10E 109.2 . . ?
O3 C102 H10F 109.2 . . ?
C103 C102 H10F 109.2 . . ?
H10E C102 H10F 107.9 . . ?
C108 C103 C104 118.5(3) . . ?
C108 C103 C102 121.2(3) . . ?
C104 C103 C102 120.3(3) . . ?
C105 C104 C103 120.3(3) . . ?
C105 C104 H104 119.9 . . ?
C103 C104 H104 119.9 . . ?
C104 C105 C106 121.3(3) . . ?
C104 C105 H105 119.3 . . ?
C106 C105 H105 119.3 . . ?
C107 C106 C105 118.2(3) . . ?
C107 C106 C109 120.1(3) . . ?
C105 C106 C109 121.6(3) . . ?
C108 C107 C106 120.7(3) . . ?
C108 C107 H107 119.7 . . ?
C106 C107 H107 119.7 . . ?
C107 C108 C103 120.9(3) . . ?
C107 C108 H108 119.5 . . ?
C103 C108 H108 119.5 . . ?
O4 C109 C106 111.7(3) . . ?
O4 C109 H10G 109.3 . . ?
C106 C109 H10G 109.3 . . ?
O4 C109 H10H 109.3 . . ?
C106 C109 H10H 109.3 . . ?
H10G C109 H10H 107.9 . . ?
O4 C110 C4 106.1(3) . . ?
O4 C110 H11A 110.5 . . ?
C4 C110 H11A 110.5 . . ?
O4 C110 H11B 110.5 . . ?
C4 C110 H11B 110.5 . . ?
H11A C110 H11B 108.7 . . ?
C13 N11 N12 104.2(3) . . ?
C13 N11 Ag1 134.1(2) . . ?
N12 N11 Ag1 121.50(19) . . ?
C11 N12 N11 111.4(3) . . ?
C11 N12 C1 126.7(3) . . ?
N11 N12 C1 121.8(2) . . ?
C23 N21 N22 104.1(3) . . ?
C23 N21 Ag1 127.5(2) . . ?
N22 N21 Ag1 121.0(2) . . ?
C21 N22 N21 111.0(3) . . ?
C21 N22 C1 127.1(3) . . ?
N21 N22 C1 121.4(3) . . ?
C33 N31 N32 103.9(3) . . ?
C33 N31 Ag1 127.3(2) . . ?
N32 N31 Ag1 115.66(19) . . ?
C31 N32 N31 111.9(3) . . ?
C31 N32 C2 126.7(3) . . ?
N31 N32 C2 121.3(2) . . ?
C43 N41 N42 104.4(3) . . ?
C43 N41 Ag1 130.0(2) . . ?
N42 N41 Ag1 125.5(2) . . ?
C41 N42 N41 110.8(3) . . ?
C41 N42 C2 127.4(3) . . ?
N41 N42 C2 121.6(3) . . ?
C53 N51 N52 104.5(3) . . ?
C53 N51 Ag2 125.3(2) . . ?
N52 N51 Ag2 118.99(18) . . ?
C51 N52 N51 110.8(3) . . ?
C51 N52 C3 128.0(3) . . ?
N51 N52 C3 121.1(2) . . ?
C63 N61 N62 104.4(3) . . ?
C63 N61 Ag2 132.1(3) . . ?
N62 N61 Ag2 123.5(2) . . ?
C61 N62 N61 111.4(3) . . ?
C61 N62 C3 126.8(3) . . ?
N61 N62 C3 121.5(3) . . ?
C73 N71 N72 104.1(3) . . ?
C73 N71 Ag2 129.9(2) . . ?
N72 N71 Ag2 119.2(2) . . ?
C71 N72 N71 111.5(3) . . ?
C71 N72 C4 126.9(3) . . ?
N71 N72 C4 121.2(3) . . ?
C83 N81 N82 104.6(3) . . ?
C83 N81 Ag2 133.2(3) . . ?
N82 N81 Ag2 121.3(2) . . ?
N81 N82 C81 111.8(3) . . ?
N81 N82 C4 121.8(3) . . ?
C81 N82 C4 126.4(3) . . ?
C91 O1 C92 112.7(2) . . ?
C100 O2 C99 112.8(3) . . ?
C101 O3 C102 113.8(2) . . ?
C110 O4 C109 112.8(3) . . ?
F2 B1 F1 112.2(4) . . ?
F2 B1 F3 106.0(3) . . ?
F1 B1 F3 108.8(4) . . ?
F2 B1 F4 113.4(3) . . ?
F1 B1 F4 108.9(3) . . ?
F3 B1 F4 107.2(3) . . ?
F5A B2A F7A 114.2(7) . . ?
F5A B2A F6A 107.0(6) . . ?
F7A B2A F6A 112.7(7) . . ?
F5A B2A F8A 112.3(6) . . ?
F7A B2A F8A 105.6(6) . . ?
F6A B2A F8A 104.8(5) . . ?
F5B B2B F6B 113.0(14) . . ?
F5B B2B F7B 109.5(13) . . ?
F6B B2B F7B 109.2(14) . . ?
F5B B2B F8B 106.5(14) . . ?
F6B B2B F8B 110.4(15) . . ?
F7B B2B F8B 108.1(14) . . ?
O5 C111 C113 120.9(5) . . ?
O5 C111 C112 121.0(5) . . ?
C113 C111 C112 118.1(4) . . ?
C111 C112 H11C 109.5 . . ?
C111 C112 H11D 109.5 . . ?
H11C C112 H11D 109.5 . . ?
C111 C112 H11E 109.5 . . ?
H11C C112 H11E 109.5 . . ?
H11D C112 H11E 109.5 . . ?
C111 C113 H11F 109.5 . . ?
C111 C113 H11G 109.5 . . ?
H11F C113 H11G 109.5 . . ?
C111 C113 H11H 109.5 . . ?
H11F C113 H11H 109.5 . . ?
H11G C113 H11H 109.5 . . ?

loop_
_geom_bond_atom_site_label_1
_geom_bond_atom_site_label_2
_geom_bond_distance
_geom_bond_site_symmetry_2
_geom_bond_publ_flag
Ag1 N41 2.241(3) . ?
Ag1 N21 2.246(3) . ?
Ag1 N11 2.382(3) . ?
Ag1 N31 2.404(3) . ?
Ag2 N61 2.277(3) . ?
Ag2 N81 2.294(3) . ?
Ag2 N51 2.329(3) . ?
Ag2 N71 2.343(3) . ?
C1 N22 1.449(4) . ?
C1 N12 1.458(4) . ?
C1 C91 1.515(4) . ?
C1 H1 1.0000 . ?
C2 N32 1.454(4) . ?
C2 N42 1.457(4) . ?
C2 C100 1.518(4) . ?
C2 H2 1.0000 . ?
C3 N52 1.450(4) . ?
C3 N62 1.458(4) . ?
C3 C101 1.506(4) . ?
C3 H3 1.0000 . ?
C4 N72 1.457(4) . ?
C4 N82 1.462(4) . ?
C4 C110 1.507(5) . ?
C4 H4 1.0000 . ?
C11 N12 1.347(4) . ?
C11 C12 1.362(5) . ?
C11 H11 0.9500 . ?
C12 C13 1.393(5) . ?
C12 H12 0.9500 . ?
C13 N11 1.330(4) . ?
C13 H13 0.9500 . ?
C21 N22 1.342(4) . ?
C21 C22 1.351(5) . ?
C21 H21 0.9500 . ?
C22 C23 1.389(5) . ?
C22 H22 0.9500 . ?
C23 N21 1.328(4) . ?
C23 H23 0.9500 . ?
C31 N32 1.347(4) . ?
C31 C32 1.359(5) . ?
C31 H31 0.9500 . ?
C32 C33 1.404(5) . ?
C32 H32 0.9500 . ?
C33 N31 1.332(4) . ?
C33 H33 0.9500 . ?
C41 N42 1.344(4) . ?
C41 C42 1.353(5) . ?
C41 H41 0.9500 . ?
C42 C43 1.382(5) . ?
C42 H42 0.9500 . ?
C43 N41 1.332(4) . ?
C43 H43 0.9500 . ?
C51 N52 1.351(4) . ?
C51 C52 1.357(5) . ?
C51 H51 0.9500 . ?
C52 C53 1.386(5) . ?
C52 H52 0.9500 . ?
C53 N51 1.333(4) . ?
C53 H53 0.9500 . ?
C61 N62 1.352(4) . ?
C61 C62 1.360(6) . ?
C61 H61 0.9500 . ?
C62 C63 1.385(6) . ?
C62 H62 0.9500 . ?
C63 N61 1.333(5) . ?
C63 H63 0.9500 . ?
C71 N72 1.346(4) . ?
C71 C72 1.358(5) . ?
C71 H71 0.9500 . ?
C72 C73 1.390(5) . ?
C72 H72 0.9500 . ?
C73 N71 1.328(4) . ?
C73 H73 0.9500 . ?
C81 N82 1.353(4) . ?
C81 C82 1.362(5) . ?
C81 H81 0.9500 . ?
C82 C83 1.384(6) . ?
C82 H82 0.9500 . ?
C83 N81 1.333(4) . ?
C83 H83 0.9500 . ?
C91 O1 1.417(4) . ?
C91 H91A 0.9900 . ?
C91 H91B 0.9900 . ?
C92 O1 1.441(4) . ?
C92 C93 1.511(4) . ?
C92 H92A 0.9900 . ?
C92 H92B 0.9900 . ?
C93 C94 1.383(5) . ?
C93 C98 1.385(5) . ?
C94 C95 1.388(5) . ?
C94 H94 0.9500 . ?
C95 C96 1.386(5) . ?
C95 H95 0.9500 . ?
C96 C97 1.384(5) . ?
C96 C99 1.508(4) . ?
C97 C98 1.391(4) . ?
C97 H97 0.9500 . ?
C98 H98 0.9500 . ?
C99 O2 1.441(4) . ?
C99 H99A 0.9900 . ?
C99 H99B 0.9900 . ?
C100 O2 1.417(4) . ?
C100 H10A 0.9900 . ?
C100 H10B 0.9900 . ?
C101 O3 1.421(4) . ?
C101 H10C 0.9900 . ?
C101 H10D 0.9900 . ?
C102 O3 1.439(4) . ?
C102 C103 1.516(5) . ?
C102 H10E 0.9900 . ?
C102 H10F 0.9900 . ?
C103 C108 1.388(5) . ?
C103 C104 1.391(5) . ?
C104 C105 1.380(5) . ?
C104 H104 0.9500 . ?
C105 C106 1.389(5) . ?
C105 H105 0.9500 . ?
C106 C107 1.388(5) . ?
C106 C109 1.513(5) . ?
C107 C108 1.382(5) . ?
C107 H107 0.9500 . ?
C108 H108 0.9500 . ?
C109 O4 1.438(4) . ?
C109 H10G 0.9900 . ?
C109 H10H 0.9900 . ?
C110 O4 1.418(4) . ?
C110 H11A 0.9900 . ?
C110 H11B 0.9900 . ?
N11 N12 1.366(3) . ?
N21 N22 1.365(4) . ?
N31 N32 1.366(4) . ?
N41 N42 1.350(4) . ?
N51 N52 1.363(3) . ?
N61 N62 1.357(4) . ?
N71 N72 1.363(4) . ?
N81 N82 1.351(4) . ?
B1 F2 1.347(5) . ?
B1 F1 1.353(5) . ?
B1 F3 1.358(5) . ?
B1 F4 1.374(5) . ?
B2A F5A 1.329(8) . ?
B2A F7A 1.339(8) . ?
B2A F6A 1.340(7) . ?
B2A F8A 1.397(8) . ?
B2B F5B 1.323(14) . ?
B2B F6B 1.325(14) . ?
B2B F7B 1.343(14) . ?
B2B F8B 1.379(15) . ?
C111 O5 1.190(5) . ?
C111 C113 1.476(6) . ?
C111 C112 1.481(6) . ?
C112 H11C 0.9800 . ?
C112 H11D 0.9800 . ?
C112 H11E 0.9800 . ?
C113 H11F 0.9800 . ?
C113 H11G 0.9800 . ?
C113 H11H 0.9800 . ?

loop_
_geom_torsion_atom_site_label_1
_geom_torsion_atom_site_label_2
_geom_torsion_atom_site_label_3
_geom_torsion_atom_site_label_4
_geom_torsion
_geom_torsion_site_symmetry_1
_geom_torsion_site_symmetry_2
_geom_torsion_site_symmetry_3
_geom_torsion_site_symmetry_4
_geom_torsion_publ_flag
N12 C11 C12 C13 0.2(4) . . . . ?
C11 C12 C13 N11 0.3(4) . . . . ?
N22 C21 C22 C23 -0.7(4) . . . . ?
C21 C22 C23 N21 0.3(4) . . . . ?
N32 C31 C32 C33 -0.4(4) . . . . ?
C31 C32 C33 N31 0.5(4) . . . . ?
N42 C41 C42 C43 0.1(4) . . . . ?
C41 C42 C43 N41 -0.7(4) . . . . ?
N52 C51 C52 C53 -1.3(4) . . . . ?
C51 C52 C53 N51 1.3(4) . . . . ?
N62 C61 C62 C63 -0.4(4) . . . . ?
C61 C62 C63 N61 -0.5(5) . . . . ?
N72 C71 C72 C73 -0.3(4) . . . . ?
C71 C72 C73 N71 0.4(4) . . . . ?
N82 C81 C82 C83 -0.1(4) . . . . ?
C81 C82 C83 N81 0.1(5) . . . . ?
N22 C1 C91 O1 59.8(3) . . . . ?
N12 C1 C91 O1 -174.1(2) . . . . ?
O1 C92 C93 C94 74.5(4) . . . . ?
O1 C92 C93 C98 -103.2(3) . . . . ?
C98 C93 C94 C95 1.0(5) . . . . ?
C92 C93 C94 C95 -176.6(3) . . . . ?
C93 C94 C95 C96 -0.4(5) . . . . ?
C94 C95 C96 C97 -0.2(5) . . . . ?
C94 C95 C96 C99 179.5(3) . . . . ?
C95 C96 C97 C98 0.2(5) . . . . ?
C99 C96 C97 C98 -179.4(3) . . . . ?
C94 C93 C98 C97 -1.0(5) . . . . ?
C92 C93 C98 C97 176.7(3) . . . . ?
C96 C97 C98 C93 0.4(5) . . . . ?
C97 C96 C99 O2 51.8(4) . . . . ?
C95 C96 C99 O2 -127.9(3) . . . . ?
N32 C2 C100 O2 -169.8(2) . . . . ?
N42 C2 C100 O2 64.6(3) . . . . ?
N52 C3 C101 O3 -172.9(2) . . . . ?
N62 C3 C101 O3 61.5(3) . . . . ?
O3 C102 C103 C108 -116.4(3) . . . . ?
O3 C102 C103 C104 61.4(4) . . . . ?
C108 C103 C104 C105 1.6(5) . . . . ?
C102 C103 C104 C105 -176.2(3) . . . . ?
C103 C104 C105 C106 -1.0(5) . . . . ?
C104 C105 C106 C107 -0.9(5) . . . . ?
C104 C105 C106 C109 178.3(3) . . . . ?
C105 C106 C107 C108 2.1(5) . . . . ?
C109 C106 C107 C108 -177.1(3) . . . . ?
C106 C107 C108 C103 -1.5(5) . . . . ?
C104 C103 C108 C107 -0.3(5) . . . . ?
C102 C103 C108 C107 177.4(3) . . . . ?
C107 C106 C109 O4 47.3(4) . . . . ?
C105 C106 C109 O4 -131.8(3) . . . . ?
N72 C4 C110 O4 -171.8(3) . . . . ?
N82 C4 C110 O4 63.8(3) . . . . ?
C12 C13 N11 N12 -0.6(4) . . . . ?
C12 C13 N11 Ag1 -175.7(2) . . . . ?
N41 Ag1 N11 C13 -63.4(3) . . . . ?
N21 Ag1 N11 C13 152.9(3) . . . . ?
N31 Ag1 N11 C13 35.4(4) . . . . ?
N41 Ag1 N11 N12 122.2(2) . . . . ?
N21 Ag1 N11 N12 -21.5(2) . . . . ?
N31 Ag1 N11 N12 -139.0(2) . . . . ?
C12 C11 N12 N11 -0.6(4) . . . . ?
C12 C11 N12 C1 -177.8(3) . . . . ?
C13 N11 N12 C11 0.7(3) . . . . ?
Ag1 N11 N12 C11 176.6(2) . . . . ?
C13 N11 N12 C1 178.1(3) . . . . ?
Ag1 N11 N12 C1 -6.0(4) . . . . ?
N22 C1 N12 C11 -126.7(3) . . . . ?
C91 C1 N12 C11 107.8(3) . . . . ?
N22 C1 N12 N11 56.3(4) . . . . ?
C91 C1 N12 N11 -69.1(4) . . . . ?
C22 C23 N21 N22 0.2(4) . . . . ?
C22 C23 N21 Ag1 149.7(2) . . . . ?
N41 Ag1 N21 C23 111.3(3) . . . . ?
N11 Ag1 N21 C23 -137.1(3) . . . . ?
N31 Ag1 N21 C23 -3.5(3) . . . . ?
N41 Ag1 N21 N22 -103.7(3) . . . . ?
N11 Ag1 N21 N22 7.8(2) . . . . ?
N31 Ag1 N21 N22 141.5(2) . . . . ?
C22 C21 N22 N21 0.8(4) . . . . ?
C22 C21 N22 C1 172.4(3) . . . . ?
C23 N21 N22 C21 -0.7(3) . . . . ?
Ag1 N21 N22 C21 -152.6(2) . . . . ?
C23 N21 N22 C1 -172.8(3) . . . . ?
Ag1 N21 N22 C1 35.2(3) . . . . ?
N12 C1 N22 C21 113.3(3) . . . . ?
C91 C1 N22 C21 -121.5(3) . . . . ?
N12 C1 N22 N21 -75.9(3) . . . . ?
C91 C1 N22 N21 49.3(4) . . . . ?
C32 C33 N31 N32 -0.5(4) . . . . ?
C32 C33 N31 Ag1 -139.0(3) . . . . ?
N41 Ag1 N31 C33 129.6(3) . . . . ?
N21 Ag1 N31 C33 -84.1(3) . . . . ?
N11 Ag1 N31 C33 20.8(3) . . . . ?
N41 Ag1 N31 N32 -4.9(2) . . . . ?
N21 Ag1 N31 N32 141.4(2) . . . . ?
N11 Ag1 N31 N32 -113.7(2) . . . . ?
C32 C31 N32 N31 0.1(4) . . . . ?
C32 C31 N32 C2 -176.5(3) . . . . ?
C33 N31 N32 C31 0.2(4) . . . . ?
Ag1 N31 N32 C31 144.4(2) . . . . ?
C33 N31 N32 C2 177.0(3) . . . . ?
Ag1 N31 N32 C2 -38.8(3) . . . . ?
N42 C2 N32 C31 -105.1(3) . . . . ?
C100 C2 N32 C31 129.2(3) . . . . ?
N42 C2 N32 N31 78.6(4) . . . . ?
C100 C2 N32 N31 -47.1(4) . . . . ?
C42 C43 N41 N42 0.9(4) . . . . ?
C42 C43 N41 Ag1 177.3(2) . . . . ?
N21 Ag1 N41 C43 80.5(3) . . . . ?
N11 Ag1 N41 C43 -23.5(3) . . . . ?
N31 Ag1 N41 C43 -155.8(3) . . . . ?
N21 Ag1 N41 N42 -103.8(3) . . . . ?
N11 Ag1 N41 N42 152.2(2) . . . . ?
N31 Ag1 N41 N42 19.8(2) . . . . ?
C42 C41 N42 N41 0.5(4) . . . . ?
C42 C41 N42 C2 175.3(3) . . . . ?
C43 N41 N42 C41 -0.9(4) . . . . ?
Ag1 N41 N42 C41 -177.4(2) . . . . ?
C43 N41 N42 C2 -176.1(3) . . . . ?
Ag1 N41 N42 C2 7.4(4) . . . . ?
N32 C2 N42 C41 127.2(3) . . . . ?
C100 C2 N42 C41 -107.5(4) . . . . ?
N32 C2 N42 N41 -58.4(4) . . . . ?
C100 C2 N42 N41 66.9(4) . . . . ?
C52 C53 N51 N52 -0.8(4) . . . . ?
C52 C53 N51 Ag2 -143.8(3) . . . . ?
N61 Ag2 N51 C53 124.8(3) . . . . ?
N81 Ag2 N51 C53 -91.3(3) . . . . ?
N71 Ag2 N51 C53 3.2(3) . . . . ?
N61 Ag2 N51 N52 -13.4(2) . . . . ?
N81 Ag2 N51 N52 130.5(2) . . . . ?
N71 Ag2 N51 N52 -135.0(2) . . . . ?
C52 C51 N52 N51 0.8(4) . . . . ?
C52 C51 N52 C3 176.6(3) . . . . ?
C53 N51 N52 C51 0.0(4) . . . . ?
Ag2 N51 N52 C51 145.8(2) . . . . ?
C53 N51 N52 C3 -176.1(3) . . . . ?
Ag2 N51 N52 C3 -30.3(4) . . . . ?
N62 C3 N52 C51 -100.4(4) . . . . ?
C101 C3 N52 C51 134.3(3) . . . . ?
N62 C3 N52 N51 75.0(4) . . . . ?
C101 C3 N52 N51 -50.3(4) . . . . ?
C62 C63 N61 N62 1.2(4) . . . . ?
C62 C63 N61 Ag2 -178.3(3) . . . . ?
N81 Ag2 N61 C63 83.3(4) . . . . ?
N51 Ag2 N61 C63 -154.3(3) . . . . ?
N71 Ag2 N61 C63 -37.7(4) . . . . ?
N81 Ag2 N61 N62 -96.1(3) . . . . ?
N51 Ag2 N61 N62 26.3(2) . . . . ?
N71 Ag2 N61 N62 142.9(2) . . . . ?
C62 C61 N62 N61 1.2(4) . . . . ?
C62 C61 N62 C3 175.3(3) . . . . ?
C63 N61 N62 C61 -1.4(4) . . . . ?
Ag2 N61 N62 C61 178.1(2) . . . . ?
C63 N61 N62 C3 -175.9(3) . . . . ?
Ag2 N61 N62 C3 3.6(4) . . . . ?
N52 C3 N62 C61 128.2(3) . . . . ?
C101 C3 N62 C61 -105.7(4) . . . . ?
N52 C3 N62 N61 -58.2(4) . . . . ?
C101 C3 N62 N61 67.9(4) . . . . ?
C72 C73 N71 N72 -0.4(4) . . . . ?
C72 C73 N71 Ag2 -150.3(3) . . . . ?
N61 Ag2 N71 C73 -89.6(3) . . . . ?
N81 Ag2 N71 C73 123.5(3) . . . . ?
N51 Ag2 N71 C73 9.1(3) . . . . ?
N61 Ag2 N71 N72 124.3(2) . . . . ?
N81 Ag2 N71 N72 -22.6(2) . . . . ?
N51 Ag2 N71 N72 -137.1(2) . . . . ?
C72 C71 N72 N71 0.0(4) . . . . ?
C72 C71 N72 C4 172.8(3) . . . . ?
C73 N71 N72 C71 0.2(4) . . . . ?
Ag2 N71 N72 C71 154.1(2) . . . . ?
C73 N71 N72 C4 -173.0(3) . . . . ?
Ag2 N71 N72 C4 -19.2(4) . . . . ?
N82 C4 N72 C71 -100.8(4) . . . . ?
C110 C4 N72 C71 134.0(3) . . . . ?
N82 C4 N72 N71 71.3(4) . . . . ?
C110 C4 N72 N71 -53.9(4) . . . . ?
C82 C83 N81 N82 -0.1(4) . . . . ?
C82 C83 N81 Ag2 168.9(3) . . . . ?
N61 Ag2 N81 C83 87.8(3) . . . . ?
N51 Ag2 N81 C83 -24.5(3) . . . . ?
N71 Ag2 N81 C83 -139.9(3) . . . . ?
N61 Ag2 N81 N82 -104.7(2) . . . . ?
N51 Ag2 N81 N82 143.1(2) . . . . ?
N71 Ag2 N81 N82 27.7(2) . . . . ?
C83 N81 N82 C81 0.0(4) . . . . ?
Ag2 N81 N82 C81 -170.6(2) . . . . ?
C83 N81 N82 C4 179.7(3) . . . . ?
Ag2 N81 N82 C4 9.0(4) . . . . ?
C82 C81 N82 N81 0.0(4) . . . . ?
C82 C81 N82 C4 -179.6(3) . . . . ?
N72 C4 N82 N81 -65.4(4) . . . . ?
C110 C4 N82 N81 60.1(4) . . . . ?
N72 C4 N82 C81 114.2(4) . . . . ?
C110 C4 N82 C81 -120.3(4) . . . . ?
C1 C91 O1 C92 -168.4(2) . . . . ?
C93 C92 O1 C91 68.4(3) . . . . ?
C2 C100 O2 C99 -160.4(3) . . . . ?
C96 C99 O2 C100 63.1(4) . . . . ?
C3 C101 O3 C102 -154.0(3) . . . . ?
C103 C102 O3 C101 66.0(3) . . . . ?
C4 C110 O4 C109 -158.2(3) . . . . ?
C106 C109 O4 C110 68.8(4) . . . . ?
